data_1507783
loop_
_publ_author_name
'Salles, L'
'Piquemal, J Y'
'Mahha, Y'
Gentil,M
'Herson, P'
'Bregeault, M'

_publ_section_title
;
 Crystal structures of three novel dioxotetraperoxodi(molybdenum)
 heteropolyanions in [PPh4]2[R2SiO2{Mo2O2(mu-O2)2(O2)2}] (R2 = (CH3)2,
 (i-C4H9)2 or (CH3)(CH2Cl)) and characterization of their tungsten
 analogues
;
_journal_issue 17
_journal_name_full Polyhedron
_journal_page_first 4786
_journal_page_last 4792
_journal_paper_doi 10.1016/j.poly.2007.06.007
_journal_volume 26
_journal_year 2007
_chemical_compound_source
;
?
;
_chemical_formula_moiety '(C2 H6 Mo2 O12  Si)2-, 2(C24 H20 P1)+'
_chemical_formula_sum 'C50 H46 Mo2 O12 P2 Si'
_chemical_formula_weight 1120.78
_space_group_IT_number 2
_symmetry_cell_setting triclinic
_symmetry_space_group_name_Hall '-P 1'
_symmetry_space_group_name_H-M 'P -1'
_atom_sites_solution_hydrogens geom
_atom_sites_solution_primary direct
_cell_angle_alpha 76.99(3)
_cell_angle_beta 77.80(2)
_cell_angle_gamma 61.03(2)
_cell_formula_units_Z 2
_cell_length_a 13.395(3)
_cell_length_b 13.474(6)
_cell_length_c 15.877(3)
_cell_measurement_reflns_used 25
_cell_measurement_temperature 295
_cell_measurement_theta_max 15.2
_cell_measurement_theta_min 15
_cell_volume 2425.0(14)
_computing_cell_refinement
; 
 USER DEFINED 6 
;
_computing_data_collection
; 
 DATA COLLECTION 
;
_computing_data_reduction
; 
 USER DEFINED 5 
;
_computing_molecular_graphics
; 
 CAMERON (Watkin et al 1996) 
;
_computing_publication_material
; 
 CRYSTALS (Watkin et al 2001) 
;
_computing_structure_refinement
; 
 CRYSTALS (Watkin et al 2001) 
;
_computing_structure_solution
; 
 USER DEFINED STRUCTURE SOLUTION 
;
_diffrn_ambient_temperature 295
_diffrn_measured_fraction_theta_full 1.000
_diffrn_measured_fraction_theta_max 1.000
_diffrn_measurement_device_type
; 
Unknown 
;
_diffrn_measurement_method \w/2\q
_diffrn_radiation_monochromator graphite
_diffrn_radiation_type 'Mo K\a'
_diffrn_radiation_wavelength 0.71073
_diffrn_reflns_av_R_equivalents 0.021
_diffrn_reflns_limit_h_max 15
_diffrn_reflns_limit_h_min 0
_diffrn_reflns_limit_k_max 16
_diffrn_reflns_limit_k_min -14
_diffrn_reflns_limit_l_max 18
_diffrn_reflns_limit_l_min -18
_diffrn_reflns_number 8900
_diffrn_reflns_theta_full 24.972
_diffrn_reflns_theta_max 24.972
_diffrn_reflns_theta_min 1.326
_diffrn_standards_decay_% 19.06
_diffrn_standards_interval_time 3600
_diffrn_standards_number 2
_exptl_absorpt_coefficient_mu 0.670
_exptl_absorpt_correction_T_max 1.00
_exptl_absorpt_correction_T_min 0.85
_exptl_absorpt_correction_type psi-scan
_exptl_absorpt_process_details
; 
 Azimutal absorption correction (North et al, 1968) 
;
_exptl_crystal_colour ' yellow '
_exptl_crystal_density_diffrn 1.535
_exptl_crystal_description ' parallelepiped '
_exptl_crystal_F_000 1140.000
_exptl_crystal_size_max 0.49
_exptl_crystal_size_mid 0.38
_exptl_crystal_size_min 0.12
_refine_diff_density_max 0.96
_refine_diff_density_min -0.77
_refine_ls_extinction_method None
_refine_ls_goodness_of_fit_ref 1.1236
_refine_ls_hydrogen_treatment refU
_refine_ls_matrix_type full
_refine_ls_number_parameters 605
_refine_ls_number_reflns 5252
_refine_ls_R_factor_all 0.0914
_refine_ls_R_factor_gt 0.0453
_refine_ls_shift/su_max 0.000279
_refine_ls_structure_factor_coef F
_refine_ls_weighting_details
;
Method = Prince modified Chebychev polynomial, (Watkin, 1994) 
 W = [weight] * [1-(deltaF/6*sigmaF)^2]^2 
 
 4.56 -0.910 3.40 
;
_refine_ls_weighting_scheme calc
_refine_ls_wR_factor_all 0.0557
_refine_ls_wR_factor_gt 0.0532
_refine_ls_wR_factor_ref 0.0532
_reflns_limit_h_max 15
_reflns_limit_h_min -15
_reflns_limit_k_max 16
_reflns_limit_k_min -15
_reflns_limit_l_max 18
_reflns_limit_l_min 0
_reflns_number_gt 5252
_reflns_number_total 8499
_reflns_threshold_expression I>3.00u(I)
_cod_data_source_file LS_1cif.cif
_cod_data_source_block LS-1
_cod_depositor_comments
;
The following automatic conversions were performed:

'_symmetry_cell_setting' value 'Triclinic' changed to 'triclinic'
according to the built-in table from CIF Core dictionary named
'cif_core.dic' version 2.4.1 from 2010-06-29.

Automatic conversion script
Id: cif_fix_values 1715 2011-07-08 13:25:40Z adriana 
;
_cod_original_sg_symbol_H-M 'P -1 '
_cod_original_formula_sum ' C50 H46 Mo2 O12 P2 Si '
_cod_database_code 1507783

loop_
_symmetry_equiv_pos_as_xyz
x,y,z
-x,-y,-z

loop_
_atom_site_label
_atom_site_type_symbol
_atom_site_fract_x
_atom_site_fract_y
_atom_site_fract_z
_atom_site_U_iso_or_equiv
_atom_site_occupancy
_atom_site_adp_type
Mo1 Mo 0.30384(4) 0.16192(4) 0.26541(3) 0.0373 1.0000 Uani
Mo2 Mo 0.18791(4) 0.46769(4) 0.20688(3) 0.0404 1.0000 Uani
Si1 Si 0.03018(14) 0.32967(14) 0.26588(11) 0.0433 1.0000 Uani
P1 P 0.54058(12) -0.37698(11) 0.31992(8) 0.0312 1.0000 Uani
P2 P -0.14658(12) 0.96135(12) 0.17328(9) 0.0337 1.0000 Uani
O1 O 0.3079(5) 0.0605(4) 0.3506(3) 0.0694 1.0000 Uani
O2 O 0.3509(4) 0.0820(4) 0.1659(3) 0.0553 1.0000 Uani
O3 O 0.4469(3) 0.0839(4) 0.1948(3) 0.0560 1.0000 Uani
O4 O 0.3753(4) 0.2274(4) 0.3111(3) 0.0582 1.0000 Uani
O5 O 0.2496(4) 0.2986(3) 0.3232(3) 0.0496 1.0000 Uani
O6 O 0.1471(3) 0.2164(3) 0.2412(3) 0.0490 1.0000 Uani
O7 O 0.0532(3) 0.4406(3) 0.2400(3) 0.0520 1.0000 Uani
O8 O 0.2702(4) 0.3239(4) 0.1519(3) 0.0478 1.0000 Uani
O9 O 0.3424(4) 0.3773(4) 0.1574(3) 0.0602 1.0000 Uani
O10 O 0.2515(5) 0.5264(4) 0.2683(4) 0.0769 1.0000 Uani
O11 O 0.1325(5) 0.5497(5) 0.3051(4) 0.0790 1.0000 Uani
O12 O 0.1416(4) 0.5694(4) 0.1202(3) 0.0700 1.0000 Uani
C1 C -0.0826(6) 0.3516(7) 0.2039(5) 0.0656 1.0000 Uani
C2 C -0.0149(7) 0.3061(7) 0.3851(5) 0.0713 1.0000 Uani
C11 C 0.6336(5) -0.3678(5) 0.3812(3) 0.0359 1.0000 Uani
C12 C 0.6062(5) -0.3678(5) 0.4703(3) 0.0434 1.0000 Uani
C13 C 0.6844(6) -0.3739(6) 0.5189(4) 0.0507 1.0000 Uani
C14 C 0.7894(6) -0.3834(6) 0.4783(4) 0.0550 1.0000 Uani
C15 C 0.8169(5) -0.3849(6) 0.3903(4) 0.0534 1.0000 Uani
C16 C 0.7389(5) -0.3763(5) 0.3408(4) 0.0402 1.0000 Uani
C21 C 0.5617(4) -0.3185(4) 0.2075(3) 0.0331 1.0000 Uani
C22 C 0.5261(5) -0.2007(5) 0.1857(4) 0.0449 1.0000 Uani
C23 C 0.5426(6) -0.1567(5) 0.1001(4) 0.0504 1.0000 Uani
C24 C 0.5938(5) -0.2254(6) 0.0358(4) 0.0486 1.0000 Uani
C25 C 0.6304(6) -0.3419(6) 0.0577(4) 0.0505 1.0000 Uani
C26 C 0.6147(5) -0.3883(5) 0.1434(4) 0.0437 1.0000 Uani
C31 C 0.5767(4) -0.5243(4) 0.3240(3) 0.0325 1.0000 Uani
C32 C 0.5182(5) -0.5532(5) 0.2779(4) 0.0429 1.0000 Uani
C33 C 0.5429(6) -0.6657(6) 0.2836(4) 0.0525 1.0000 Uani
C34 C 0.6268(6) -0.7507(5) 0.3318(5) 0.0598 1.0000 Uani
C35 C 0.6875(6) -0.7241(5) 0.3759(4) 0.0546 1.0000 Uani
C36 C 0.6612(5) -0.6107(5) 0.3735(4) 0.0437 1.0000 Uani
C41 C 0.3927(5) -0.3009(4) 0.3658(3) 0.0352 1.0000 Uani
C42 C 0.3180(5) -0.3476(5) 0.3768(4) 0.0474 1.0000 Uani
C43 C 0.2031(5) -0.2842(6) 0.4070(4) 0.0531 1.0000 Uani
C44 C 0.1631(5) -0.1764(6) 0.4252(4) 0.0547 1.0000 Uani
C45 C 0.2364(6) -0.1286(5) 0.4154(4) 0.0522 1.0000 Uani
C46 C 0.3523(5) -0.1918(5) 0.3851(4) 0.0413 1.0000 Uani
C51 C -0.0031(5) 0.9306(5) 0.1826(4) 0.0376 1.0000 Uani
C52 C 0.0137(5) 1.0070(5) 0.2181(4) 0.0495 1.0000 Uani
C53 C 0.1241(7) 0.9871(6) 0.2215(5) 0.0584 1.0000 Uani
C54 C 0.2162(6) 0.8934(7) 0.1892(5) 0.0641 1.0000 Uani
C55 C 0.2011(6) 0.8147(6) 0.1574(5) 0.0615 1.0000 Uani
C56 C 0.0903(5) 0.8354(5) 0.1526(4) 0.0491 1.0000 Uani
C61 C -0.2197(5) 1.1078(4) 0.1203(3) 0.0354 1.0000 Uani
C62 C -0.1607(5) 1.1709(6) 0.0829(4) 0.0494 1.0000 Uani
C63 C -0.2164(7) 1.2807(6) 0.0436(4) 0.0619 1.0000 Uani
C64 C -0.3327(7) 1.3302(5) 0.0390(5) 0.0653 1.0000 Uani
C65 C -0.3924(6) 1.2688(6) 0.0734(5) 0.0629 1.0000 Uani
C66 C -0.3360(5) 1.1574(5) 0.1138(4) 0.0512 1.0000 Uani
C71 C -0.1456(5) 0.8669(5) 0.1094(3) 0.0364 1.0000 Uani
C72 C -0.1615(5) 0.9003(5) 0.0225(4) 0.0438 1.0000 Uani
C73 C -0.1551(6) 0.8243(6) -0.0260(4) 0.0552 1.0000 Uani
C74 C -0.1297(6) 0.7125(6) 0.0113(4) 0.0554 1.0000 Uani
C75 C -0.1134(5) 0.6785(5) 0.0984(4) 0.0497 1.0000 Uani
C76 C -0.1203(5) 0.7554(5) 0.1471(4) 0.0437 1.0000 Uani
C81 C -0.2174(5) 0.9402(4) 0.2803(3) 0.0356 1.0000 Uani
C82 C -0.3257(5) 0.9489(6) 0.2893(4) 0.0488 1.0000 Uani
C83 C -0.3836(6) 0.9370(6) 0.3720(5) 0.0622 1.0000 Uani
C84 C -0.3305(7) 0.9147(6) 0.4457(4) 0.0612 1.0000 Uani
C85 C -0.2234(7) 0.9049(7) 0.4360(4) 0.0667 1.0000 Uani
C86 C -0.1646(6) 0.9170(6) 0.3531(4) 0.0516 1.0000 Uani
H11 H -0.1564 0.4216 0.2178 0.070(3) 1.0000 Uiso
H12 H -0.0580 0.3625 0.1391 0.070(3) 1.0000 Uiso
H13 H -0.0985 0.2835 0.2180 0.070(3) 1.0000 Uiso
H21 H 0.0466 0.2941 0.4200 0.070(3) 1.0000 Uiso
H22 H -0.0294 0.2376 0.4019 0.070(3) 1.0000 Uiso
H23 H -0.0878 0.3754 0.4036 0.070(3) 1.0000 Uiso
H121 H 0.5302 -0.3633 0.4996 0.070(3) 1.0000 Uiso
H131 H 0.6650 -0.3718 0.5829 0.070(3) 1.0000 Uiso
H141 H 0.8464 -0.3891 0.5133 0.070(3) 1.0000 Uiso
H151 H 0.8938 -0.3918 0.3615 0.070(3) 1.0000 Uiso
H161 H 0.7586 -0.3765 0.2764 0.070(3) 1.0000 Uiso
H221 H 0.4896 -0.1495 0.2317 0.070(3) 1.0000 Uiso
H231 H 0.5165 -0.0723 0.0843 0.070(3) 1.0000 Uiso
H241 H 0.6042 -0.1915 -0.0264 0.070(3) 1.0000 Uiso
H251 H 0.6684 -0.3928 0.0115 0.070(3) 1.0000 Uiso
H261 H 0.6416 -0.4730 0.1590 0.070(3) 1.0000 Uiso
H321 H 0.4585 -0.4918 0.2409 0.070(3) 1.0000 Uiso
H331 H 0.4990 -0.6861 0.2526 0.070(3) 1.0000 Uiso
H341 H 0.6441 -0.8323 0.3348 0.070(3) 1.0000 Uiso
H351 H 0.7510 -0.7870 0.4091 0.070(3) 1.0000 Uiso
H361 H 0.7023 -0.5907 0.4075 0.070(3) 1.0000 Uiso
H421 H 0.3469 -0.4267 0.3633 0.070(3) 1.0000 Uiso
H431 H 0.1491 -0.3180 0.4148 0.070(3) 1.0000 Uiso
H441 H 0.0793 -0.1312 0.4460 0.070(3) 1.0000 Uiso
H451 H 0.2075 -0.0499 0.4296 0.070(3) 1.0000 Uiso
H461 H 0.4062 -0.1581 0.3778 0.070(3) 1.0000 Uiso
H521 H -0.0539 1.0752 0.2413 0.070(3) 1.0000 Uiso
H531 H 0.1373 1.0406 0.2470 0.070(3) 1.0000 Uiso
H541 H 0.2939 0.8846 0.1894 0.070(3) 1.0000 Uiso
H551 H 0.2710 0.7435 0.1381 0.070(3) 1.0000 Uiso
H561 H 0.0758 0.7834 0.1278 0.070(3) 1.0000 Uiso
H621 H -0.0758 1.1348 0.0846 0.070(3) 1.0000 Uiso
H631 H -0.1732 1.3262 0.0183 0.070(3) 1.0000 Uiso
H641 H -0.3737 1.4113 0.0103 0.070(3) 1.0000 Uiso
H651 H -0.4767 1.3044 0.0696 0.070(3) 1.0000 Uiso
H661 H -0.3800 1.1126 0.1388 0.070(3) 1.0000 Uiso
H721 H -0.1781 0.9806 -0.0055 0.070(3) 1.0000 Uiso
H731 H -0.1685 0.8498 -0.0886 0.070(3) 1.0000 Uiso
H741 H -0.1240 0.6571 -0.0247 0.070(3) 1.0000 Uiso
H751 H -0.0970 0.5986 0.1262 0.070(3) 1.0000 Uiso
H761 H -0.1069 0.7303 0.2098 0.070(3) 1.0000 Uiso
H821 H -0.3632 0.9641 0.2365 0.070(3) 1.0000 Uiso
H831 H -0.4628 0.9442 0.3783 0.070(3) 1.0000 Uiso
H841 H -0.3711 0.9058 0.5052 0.070(3) 1.0000 Uiso
H851 H -0.1854 0.8893 0.4890 0.070(3) 1.0000 Uiso
H861 H -0.0849 0.9086 0.3467 0.070(3) 1.0000 Uiso

loop_
_atom_site_aniso_label
_atom_site_aniso_U_11
_atom_site_aniso_U_22
_atom_site_aniso_U_33
_atom_site_aniso_U_23
_atom_site_aniso_U_13
_atom_site_aniso_U_12
Mo1 0.0374(3) 0.0381(3) 0.0399(3) -0.0071(2) -0.0083(2) -0.0179(2)
Mo2 0.0448(3) 0.0345(3) 0.0464(3) -0.0013(2) -0.0045(2) -0.0239(2)
Si1 0.0386(9) 0.0451(9) 0.052(1) -0.0096(7) -0.0005(7) -0.0245(7)
P1 0.0370(7) 0.0366(7) 0.0273(6) -0.0037(5) -0.0046(5) -0.0228(6)
P2 0.0355(7) 0.0378(7) 0.0343(7) -0.0036(6) -0.0075(6) -0.0212(6)
O1 0.093(4) 0.061(3) 0.060(3) 0.007(2) -0.010(3) -0.046(3)
O2 0.047(2) 0.055(3) 0.064(3) -0.025(2) -0.010(2) -0.016(2)
O3 0.037(2) 0.060(3) 0.067(3) -0.020(2) -0.007(2) -0.015(2)
O4 0.056(3) 0.064(3) 0.071(3) -0.010(2) -0.024(2) -0.033(2)
O5 0.057(3) 0.050(2) 0.045(2) -0.0148(19) -0.0074(19) -0.023(2)
O6 0.041(2) 0.044(2) 0.076(3) -0.015(2) -0.009(2) -0.0260(19)
O7 0.039(2) 0.045(2) 0.066(3) -0.004(2) 0.001(2) -0.0189(19)
O8 0.055(3) 0.055(2) 0.040(2) -0.0117(18) 0.0019(19) -0.032(2)
O9 0.048(3) 0.066(3) 0.075(3) -0.012(2) 0.004(2) -0.037(2)
O10 0.079(4) 0.069(3) 0.107(4) -0.024(3) -0.022(3) -0.043(3)
O11 0.086(4) 0.074(3) 0.095(4) -0.044(3) 0.006(3) -0.044(3)
O12 0.064(3) 0.056(3) 0.078(3) 0.025(2) -0.020(3) -0.028(2)
C1 0.049(4) 0.074(5) 0.080(5) -0.020(4) -0.008(4) -0.029(4)
C2 0.066(5) 0.071(5) 0.064(5) 0.001(4) 0.006(4) -0.032(4)
C11 0.044(3) 0.041(3) 0.032(3) -0.004(2) -0.008(2) -0.026(3)
C12 0.059(4) 0.054(3) 0.031(3) -0.002(2) -0.006(3) -0.037(3)
C13 0.071(4) 0.065(4) 0.033(3) -0.008(3) -0.007(3) -0.044(4)
C14 0.066(4) 0.064(4) 0.051(4) -0.002(3) -0.026(3) -0.037(4)
C15 0.047(4) 0.067(4) 0.061(4) -0.013(3) -0.007(3) -0.035(3)
C16 0.044(3) 0.047(3) 0.038(3) -0.012(2) -0.001(2) -0.027(3)
C21 0.034(3) 0.041(3) 0.029(3) -0.004(2) -0.005(2) -0.020(2)
C22 0.046(3) 0.046(3) 0.037(3) -0.005(2) -0.001(2) -0.018(3)
C23 0.055(4) 0.040(3) 0.045(3) 0.007(3) -0.001(3) -0.020(3)
C24 0.050(4) 0.061(4) 0.031(3) -0.000(3) -0.003(3) -0.026(3)
C25 0.062(4) 0.058(4) 0.031(3) -0.010(3) 0.002(3) -0.029(3)
C26 0.049(3) 0.045(3) 0.039(3) -0.006(2) -0.005(3) -0.024(3)
C31 0.041(3) 0.036(3) 0.030(3) -0.005(2) -0.003(2) -0.026(2)
C32 0.050(3) 0.052(3) 0.043(3) -0.012(3) -0.005(3) -0.034(3)
C33 0.054(4) 0.060(4) 0.060(4) -0.026(3) 0.009(3) -0.037(3)
C34 0.073(5) 0.041(3) 0.066(4) -0.017(3) 0.014(4) -0.032(4)
C35 0.066(4) 0.035(3) 0.054(4) 0.002(3) -0.007(3) -0.021(3)
C36 0.046(3) 0.051(3) 0.035(3) -0.004(2) -0.007(3) -0.023(3)
C41 0.039(3) 0.043(3) 0.026(3) -0.002(2) -0.001(2) -0.023(3)
C42 0.058(4) 0.055(4) 0.039(3) -0.004(3) -0.000(3) -0.037(3)
C43 0.041(4) 0.072(4) 0.051(4) -0.009(3) 0.005(3) -0.034(3)
C44 0.044(4) 0.071(4) 0.043(3) -0.008(3) 0.000(3) -0.024(3)
C45 0.057(4) 0.047(3) 0.043(3) -0.005(3) 0.002(3) -0.020(3)
C46 0.047(3) 0.045(3) 0.036(3) -0.010(2) 0.002(2) -0.025(3)
C51 0.039(3) 0.042(3) 0.042(3) -0.002(2) -0.011(2) -0.025(3)
C52 0.050(4) 0.046(3) 0.061(4) -0.002(3) -0.021(3) -0.026(3)
C53 0.071(5) 0.064(4) 0.064(4) 0.017(3) -0.036(4) -0.050(4)
C54 0.047(4) 0.092(5) 0.064(4) 0.016(4) -0.027(3) -0.043(4)
C55 0.039(4) 0.073(5) 0.064(4) -0.006(4) -0.011(3) -0.019(3)
C56 0.041(3) 0.054(4) 0.054(4) -0.009(3) -0.009(3) -0.021(3)
C61 0.040(3) 0.036(3) 0.033(3) -0.005(2) -0.004(2) -0.020(2)
C62 0.048(4) 0.060(4) 0.049(3) 0.006(3) -0.015(3) -0.034(3)
C63 0.091(6) 0.054(4) 0.054(4) 0.012(3) -0.023(4) -0.046(4)
C64 0.090(6) 0.038(3) 0.054(4) 0.006(3) -0.020(4) -0.020(4)
C65 0.045(4) 0.060(4) 0.062(4) -0.002(3) -0.009(3) -0.008(3)
C66 0.043(3) 0.048(3) 0.055(4) 0.006(3) -0.005(3) -0.021(3)
C71 0.037(3) 0.041(3) 0.039(3) -0.003(2) -0.007(2) -0.025(2)
C72 0.053(4) 0.050(3) 0.039(3) -0.001(3) -0.011(3) -0.032(3)
C73 0.078(5) 0.074(4) 0.036(3) -0.007(3) -0.013(3) -0.050(4)
C74 0.056(4) 0.068(4) 0.060(4) -0.022(3) -0.004(3) -0.038(4)
C75 0.051(4) 0.046(3) 0.066(4) -0.015(3) -0.010(3) -0.030(3)
C76 0.048(3) 0.052(3) 0.043(3) -0.004(3) -0.012(3) -0.031(3)
C81 0.040(3) 0.033(3) 0.035(3) -0.005(2) -0.006(2) -0.018(2)
C82 0.048(4) 0.065(4) 0.041(3) -0.004(3) -0.006(3) -0.033(3)
C83 0.058(4) 0.064(4) 0.054(4) -0.002(3) 0.003(3) -0.027(4)
C84 0.075(5) 0.063(4) 0.039(4) -0.012(3) 0.005(3) -0.029(4)
C85 0.081(5) 0.081(5) 0.039(4) -0.005(3) -0.019(4) -0.035(4)
C86 0.059(4) 0.060(4) 0.040(3) 0.001(3) -0.014(3) -0.031(3)

loop_
_atom_type_symbol
_atom_type_scat_dispersion_real
_atom_type_scat_dispersion_imag
_atom_type_scat_Cromer_Mann_a1
_atom_type_scat_Cromer_Mann_b1
_atom_type_scat_Cromer_Mann_a2
_atom_type_scat_Cromer_Mann_b2
_atom_type_scat_Cromer_Mann_a3
_atom_type_scat_Cromer_Mann_b3
_atom_type_scat_Cromer_Mann_a4
_atom_type_scat_Cromer_Mann_b4
_atom_type_scat_Cromer_Mann_c
_atom_type_scat_source
'Mo  ' -1.6832 0.6857 3.7025 0.2772 17.2356 1.0958 12.8876 11.0040 3.7429 61.6584 4.3875 International_Tables_Vol_IV_Table_2.2B
'Si  ' 0.0817 0.0704 6.2915 2.4386 3.0353 32.3337 1.9891 0.6785 1.5410 81.6937 1.1407 International_Tables_Vol_IV_Table_2.2B
'C   ' 0.0033 0.0016 2.3100 20.8439 1.0200 10.2075 1.5886 0.5687 0.8650 51.6512 0.2156 International_Tables_Vol_IV_Table_2.2B
'H   ' 0.0000 0.0000 0.4930 10.5109 0.3229 26.1257 0.1402 3.1424 0.0408 57.7998 0.0030 International_Tables_Vol_IV_Table_2.2B
'P   ' 0.1023 0.0942 6.4345 1.9067 4.1791 27.1570 1.7800 0.5260 1.4908 68.1645 1.1149 International_Tables_Vol_IV_Table_2.2B
'O   ' 0.0106 0.0060 3.0485 13.2771 2.2868 5.7011 1.5463 0.3239 0.8670 32.9089 0.2508 International_Tables_Vol_IV_Table_2.2B

loop_
_geom_angle_atom_site_label_1
_geom_angle_atom_site_label_2
_geom_angle_atom_site_label_3
_geom_angle
_geom_angle_publ_flag
O1 Mo1 O2 103.4(2) yes
O1 Mo1 O3 102.7(2) yes
O2 Mo1 O3 44.67(18) yes
O1 Mo1 O4 98.2(2) yes
O2 Mo1 O4 131.5(2) yes
O3 Mo1 O4 88.5(2) yes
O1 Mo1 O5 102.2(2) yes
O2 Mo1 O5 154.33(19) yes
O3 Mo1 O5 129.21(18) yes
O4 Mo1 O5 44.49(18) yes
O1 Mo1 O6 98.6(2) yes
O2 Mo1 O6 85.54(17) yes
O3 Mo1 O6 129.01(18) yes
O4 Mo1 O6 133.39(18) yes
O5 Mo1 O6 89.44(17) yes
O1 Mo1 O8 171.8(2) yes
O2 Mo1 O8 81.56(17) yes
O3 Mo1 O8 85.46(17) yes
O4 Mo1 O8 82.89(17) yes
O5 Mo1 O8 72.82(15) yes
O6 Mo1 O8 75.13(16) yes
O5 Mo2 O7 76.69(16) yes
O5 Mo2 O8 70.83(14) yes
O7 Mo2 O8 89.18(17) yes
O5 Mo2 O9 80.01(17) yes
O7 Mo2 O9 132.92(18) yes
O8 Mo2 O9 44.34(17) yes
O5 Mo2 O10 85.04(19) yes
O7 Mo2 O10 130.4(2) yes
O8 Mo2 O10 127.5(2) yes
O9 Mo2 O10 86.9(2) yes
O5 Mo2 O11 82.2(2) yes
O7 Mo2 O11 86.2(2) yes
O8 Mo2 O11 153.0(2) yes
O9 Mo2 O11 130.2(2) yes
O10 Mo2 O11 45.4(2) yes
O5 Mo2 O12 170.9(2) yes
O7 Mo2 O12 98.0(2) yes
O8 Mo2 O12 101.9(2) yes
O9 Mo2 O12 98.8(2) yes
O10 Mo2 O12 104.0(2) yes
O11 Mo2 O12 105.1(3) yes
O6 Si1 O7 109.7(2) yes
O6 Si1 C1 109.1(3) yes
O7 Si1 C1 108.8(3) yes
O6 Si1 C2 108.1(3) yes
O7 Si1 C2 111.0(3) yes
C1 Si1 C2 110.1(4) yes
C11 P1 C21 109.5(2) yes
C11 P1 C31 109.3(2) yes
C21 P1 C31 108.0(2) yes
C11 P1 C41 109.9(2) yes
C21 P1 C41 110.8(2) yes
C31 P1 C41 109.2(2) yes
C51 P2 C61 108.3(2) yes
C51 P2 C71 110.9(3) yes
C61 P2 C71 109.0(2) yes
C51 P2 C81 108.7(2) yes
C61 P2 C81 111.7(2) yes
C71 P2 C81 108.2(2) yes
Mo1 O2 O3 67.3(2) yes
Mo1 O3 O2 68.0(2) yes
Mo1 O4 O5 70.7(2) yes
Mo1 O5 Mo2 106.35(17) yes
Mo1 O5 O4 64.8(2) yes
Mo2 O5 O4 110.8(3) yes
Mo1 O6 Si1 130.0(2) yes
Mo2 O7 Si1 136.1(2) yes
Mo1 O8 Mo2 108.57(16) yes
Mo1 O8 O9 109.8(3) yes
Mo2 O8 O9 64.8(2) yes
Mo2 O9 O8 70.9(2) yes
Mo2 O10 O11 67.7(3) yes
Mo2 O11 O10 66.9(3) yes
Si1 C1 H11 110.944 no
Si1 C1 H12 110.682 no
H11 C1 H12 108.029 no
Si1 C1 H13 110.878 no
H11 C1 H13 108.273 no
H12 C1 H13 107.919 no
Si1 C2 H21 110.847 no
Si1 C2 H22 111.761 no
H21 C2 H22 108.027 no
Si1 C2 H23 110.933 no
H21 C2 H23 106.891 no
H22 C2 H23 108.195 no
P1 C11 C12 119.7(4) yes
P1 C11 C16 119.2(4) yes
C12 C11 C16 120.4(5) yes
C11 C12 C13 119.6(5) yes
C11 C12 H121 120.197 no
C13 C12 H121 120.213 no
C12 C13 C14 119.6(5) yes
C12 C13 H131 120.468 no
C14 C13 H131 119.954 no
C13 C14 C15 120.7(5) yes
C13 C14 H141 119.719 no
C15 C14 H141 119.549 no
C14 C15 C16 120.3(6) yes
C14 C15 H151 119.897 no
C16 C15 H151 119.796 no
C11 C16 C15 119.3(5) yes
C11 C16 H161 120.343 no
C15 C16 H161 120.324 no
P1 C21 C22 119.2(4) yes
P1 C21 C26 121.1(4) yes
C22 C21 C26 119.7(5) yes
C21 C22 C23 118.9(5) yes
C21 C22 H221 120.525 no
C23 C22 H221 120.530 no
C22 C23 C24 121.7(5) yes
C22 C23 H231 119.053 no
C24 C23 H231 119.257 no
C23 C24 C25 119.3(5) yes
C23 C24 H241 120.455 no
C25 C24 H241 120.268 no
C24 C25 C26 120.1(5) yes
C24 C25 H251 119.981 no
C26 C25 H251 119.912 no
C21 C26 C25 120.2(5) yes
C21 C26 H261 119.953 no
C25 C26 H261 119.797 no
P1 C31 C32 119.7(4) yes
P1 C31 C36 120.8(4) yes
C32 C31 C36 119.5(5) yes
C31 C32 C33 119.7(6) yes
C31 C32 H321 120.149 no
C33 C32 H321 120.178 no
C32 C33 C34 120.6(6) yes
C32 C33 H331 119.727 no
C34 C33 H331 119.622 no
C33 C34 C35 120.5(6) yes
C33 C34 H341 119.493 no
C35 C34 H341 120.034 no
C34 C35 C36 119.8(6) yes
C34 C35 H351 120.025 no
C36 C35 H351 120.162 no
C31 C36 C35 119.8(5) yes
C31 C36 H361 120.066 no
C35 C36 H361 120.131 no
P1 C41 C42 120.8(4) yes
P1 C41 C46 119.4(4) yes
C42 C41 C46 119.7(5) yes
C41 C42 C43 119.7(6) yes
C41 C42 H421 120.082 no
C43 C42 H421 120.255 no
C42 C43 C44 120.6(6) yes
C42 C43 H431 119.592 no
C44 C43 H431 119.808 no
C43 C44 C45 120.7(6) yes
C43 C44 H441 119.609 no
C45 C44 H441 119.720 no
C44 C45 C46 119.1(6) yes
C44 C45 H451 120.796 no
C46 C45 H451 120.113 no
C41 C46 C45 120.2(5) yes
C41 C46 H461 119.928 no
C45 C46 H461 119.824 no
P2 C51 C52 119.1(4) yes
P2 C51 C56 120.9(4) yes
C52 C51 C56 120.0(5) yes
C51 C52 C53 119.5(6) yes
C51 C52 H521 120.252 no
C53 C52 H521 120.270 no
C52 C53 C54 119.7(6) yes
C52 C53 H531 120.282 no
C54 C53 H531 120.017 no
C53 C54 C55 121.5(6) yes
C53 C54 H541 117.356 no
C55 C54 H541 121.189 no
C54 C55 C56 118.9(6) yes
C54 C55 H551 119.484 no
C56 C55 H551 121.616 no
C51 C56 C55 120.3(6) yes
C51 C56 H561 118.172 no
C55 C56 H561 121.507 no
P2 C61 C62 121.4(4) yes
P2 C61 C66 119.9(4) yes
C62 C61 C66 118.6(5) yes
C61 C62 C63 121.0(6) yes
C61 C62 H621 119.525 no
C63 C62 H621 119.485 no
C62 C63 C64 119.9(6) yes
C62 C63 H631 120.245 no
C64 C63 H631 119.807 no
C63 C64 C65 120.2(6) yes
C63 C64 H641 119.874 no
C65 C64 H641 119.925 no
C64 C65 C66 119.9(6) yes
C64 C65 H651 120.221 no
C66 C65 H651 119.895 no
C61 C66 C65 120.3(6) yes
C61 C66 H661 120.015 no
C65 C66 H661 119.646 no
P2 C71 C72 121.5(4) yes
P2 C71 C76 118.7(4) yes
C72 C71 C76 119.7(5) yes
C71 C72 C73 120.3(5) yes
C71 C72 H721 119.934 no
C73 C72 H721 119.807 no
C72 C73 C74 120.4(6) yes
C72 C73 H731 119.738 no
C74 C73 H731 119.880 no
C73 C74 C75 119.5(6) yes
C73 C74 H741 120.054 no
C75 C74 H741 120.397 no
C74 C75 C76 119.9(6) yes
C74 C75 H751 120.072 no
C76 C75 H751 120.040 no
C71 C76 C75 120.2(5) yes
C71 C76 H761 119.889 no
C75 C76 H761 119.902 no
P2 C81 C82 119.5(4) yes
P2 C81 C86 120.5(4) yes
C82 C81 C86 120.0(5) yes
C81 C82 C83 120.2(6) yes
C81 C82 H821 119.989 no
C83 C82 H821 119.819 no
C82 C83 C84 119.7(7) yes
C82 C83 H831 120.002 no
C84 C83 H831 120.324 no
C83 C84 C85 119.6(6) yes
C83 C84 H841 120.296 no
C85 C84 H841 120.125 no
C84 C85 C86 121.2(6) yes
C84 C85 H851 119.542 no
C86 C85 H851 119.270 no
C81 C86 C85 119.3(6) yes
C81 C86 H861 120.168 no
C85 C86 H861 120.519 no

loop_
_geom_bond_atom_site_label_1
_geom_bond_atom_site_label_2
_geom_bond_distance
_geom_bond_publ_flag
Mo1 O1 1.682(4) yes
Mo1 O2 1.934(4) yes
Mo1 O3 1.924(4) yes
Mo1 O4 1.903(4) yes
Mo1 O5 1.986(4) yes
Mo1 O6 1.954(4) yes
Mo1 O8 2.416(4) yes
Mo2 O5 2.492(4) yes
Mo2 O7 1.953(4) yes
Mo2 O8 2.004(4) yes
Mo2 O9 1.920(4) yes
Mo2 O10 1.912(5) yes
Mo2 O11 1.923(5) yes
Mo2 O12 1.686(4) yes
Si1 O6 1.621(4) yes
Si1 O7 1.617(4) yes
Si1 C1 1.845(7) yes
Si1 C2 1.865(8) yes
P1 C11 1.796(5) yes
P1 C21 1.804(5) yes
P1 C31 1.790(5) yes
P1 C41 1.807(5) yes
P2 C51 1.791(5) yes
P2 C61 1.813(5) yes
P2 C71 1.792(5) yes
P2 C81 1.797(5) yes
O2 O3 1.466(6) yes
O4 O5 1.474(6) yes
O8 O9 1.483(6) yes
O10 O11 1.479(8) yes
C1 H11 1.007 no
C1 H12 1.011 no
C1 H13 1.008 no
C2 H21 1.018 no
C2 H22 1.001 no
C2 H23 1.015 no
C11 C12 1.385(7) yes
C11 C16 1.381(8) yes
C12 C13 1.389(8) yes
C12 H121 1.004 no
C13 C14 1.375(9) yes
C13 H131 0.998 no
C14 C15 1.370(9) yes
C14 H141 0.999 no
C15 C16 1.384(8) yes
C15 H151 1.003 no
C16 H161 1.001 no
C21 C22 1.398(8) yes
C21 C26 1.379(8) yes
C22 C23 1.372(8) yes
C22 H221 0.999 no
C23 C24 1.373(9) yes
C23 H231 1.000 no
C24 C25 1.381(9) yes
C24 H241 1.001 no
C25 C26 1.383(8) yes
C25 H251 0.999 no
C26 H261 1.003 no
C31 C32 1.403(7) yes
C31 C36 1.393(8) yes
C32 C33 1.371(8) yes
C32 H321 1.003 no
C33 C34 1.37(1) yes
C33 H331 1.000 no
C34 C35 1.38(1) yes
C34 H341 0.999 no
C35 C36 1.386(8) yes
C35 H351 1.004 no
C36 H361 1.001 no
C41 C42 1.384(8) yes
C41 C46 1.382(7) yes
C42 C43 1.389(9) yes
C42 H421 1.000 no
C43 C44 1.36(1) yes
C43 H431 1.000 no
C44 C45 1.381(9) yes
C44 H441 1.006 no
C45 C46 1.399(8) yes
C45 H451 0.998 no
C46 H461 0.999 no
C51 C52 1.403(8) yes
C51 C56 1.381(8) yes
C52 C53 1.380(9) yes
C52 H521 1.002 no
C53 C54 1.38(1) yes
C53 H531 1.001 no
C54 C55 1.38(1) yes
C54 H541 0.989 no
C55 C56 1.386(9) yes
C55 H551 1.017 no
C56 H561 0.987 no
C61 C62 1.388(8) yes
C61 C66 1.383(8) yes
C62 C63 1.360(9) yes
C62 H621 1.001 no
C63 C64 1.378(11) yes
C63 H631 1.002 no
C64 C65 1.369(11) yes
C64 H641 1.002 no
C65 C66 1.381(9) yes
C65 H651 1.000 no
C66 H661 1.003 no
C71 C72 1.379(8) yes
C71 C76 1.385(8) yes
C72 C73 1.376(8) yes
C72 H721 1.005 no
C73 C74 1.386(9) yes
C73 H731 1.000 no
C74 C75 1.384(9) yes
C74 H741 1.003 no
C75 C76 1.385(8) yes
C75 H751 1.000 no
C76 H761 1.002 no
C81 C82 1.377(8) yes
C81 C86 1.379(8) yes
C82 C83 1.395(9) yes
C82 H821 0.999 no
C83 C84 1.40(1) yes
C83 H831 1.002 no
C84 C85 1.35(1) yes
C84 H841 1.000 no
C85 C86 1.40(1) yes
C85 H851 1.005 no
C86 H861 1.002 no
